data_4342622
loop_
_publ_author_name
'Han, Jing'
'Nishihara, Sadafumi'
'Inoue, Katsuya'
'Kurmoo, Mohamedally'

_publ_section_title
;
 High Magnetic Hardness for the Canted Antiferromagnetic, Ferroelectric,
 and Ferroelastic Layered Perovskite-like (C2H5NH3)2[Fe(II)Cl4].
;
_journal_issue 6
_journal_name_full 'Inorganic chemistry'
_journal_page_first 2866
_journal_page_last 2874
_journal_paper_doi 10.1021/ic5030229
_journal_volume 54
_journal_year 2015
_chemical_formula_moiety 'Cl4 Fe, 2(C2 H8 N)'
_chemical_formula_sum 'C4 H16 Cl4 Fe N2'
_chemical_formula_weight 289.84
_chemical_name_systematic
; 
 ? 
;
_space_group_IT_number 56
_symmetry_cell_setting orthorhombic
_symmetry_space_group_name_Hall '-P 2ab 2ac'
_symmetry_space_group_name_H-M 'P c c n'
_atom_sites_solution_hydrogens geom
_atom_sites_solution_primary direct
_atom_sites_solution_secondary difmap
_audit_creation_method SHELXL-97
_cell_angle_alpha 90.00
_cell_angle_beta 90.00
_cell_angle_gamma 90.00
_cell_formula_units_Z 4
_cell_length_a 7.263(3)
_cell_length_b 7.310(3)
_cell_length_c 21.739(8)
_cell_measurement_reflns_used 5679
_cell_measurement_temperature 296(2)
_cell_measurement_theta_max 28.61
_cell_measurement_theta_min 1.87
_cell_volume 1154.2(8)
_computing_cell_refinement 'APEX2 (Bruker AXS, 2006)'
_computing_data_collection 'APEX2 (Bruker AXS, 2006)'
_computing_data_reduction 'SAINT (Bruker AXS, 2004)'
_computing_structure_refinement 'SHELXL-97 (Sheldrick, 1997)'
_computing_structure_solution 'SHELXS-97 (Sheldrick, 1990)'
_diffrn_ambient_temperature 296(2)
_diffrn_measured_fraction_theta_full 0.942
_diffrn_measured_fraction_theta_max 0.942
_diffrn_measurement_device_type 'phi and omega scans'
_diffrn_radiation_monochromator 'Bruker APEXII CCD area detector'
_diffrn_radiation_source 'Bruker TXS fine-focus rotating anode'
_diffrn_radiation_type MoK\a
_diffrn_radiation_wavelength 0.71073
_diffrn_reflns_av_R_equivalents 0.0314
_diffrn_reflns_av_sigmaI/netI 0.0276
_diffrn_reflns_limit_h_max 7
_diffrn_reflns_limit_h_min -9
_diffrn_reflns_limit_k_max 9
_diffrn_reflns_limit_k_min -8
_diffrn_reflns_limit_l_max 28
_diffrn_reflns_limit_l_min -28
_diffrn_reflns_number 5679
_diffrn_reflns_theta_full 28.61
_diffrn_reflns_theta_max 28.61
_diffrn_reflns_theta_min 1.87
_exptl_absorpt_coefficient_mu 2.183
_exptl_absorpt_correction_T_max 0.9577
_exptl_absorpt_correction_T_min 0.6693
_exptl_absorpt_correction_type multi-scan
_exptl_absorpt_process_details 'SADABS Sheldrick 1996'
_exptl_crystal_colour 'pale yellow'
_exptl_crystal_density_diffrn 1.668
_exptl_crystal_density_method 'not measured'
_exptl_crystal_description Plate
_exptl_crystal_F_000 592
_exptl_crystal_size_max 0.20
_exptl_crystal_size_mid 0.20
_exptl_crystal_size_min 0.02
_refine_diff_density_max 0.616
_refine_diff_density_min -0.964
_refine_diff_density_rms 0.109
_refine_ls_extinction_method none
_refine_ls_goodness_of_fit_ref 1.033
_refine_ls_hydrogen_treatment mixed
_refine_ls_matrix_type full
_refine_ls_number_parameters 55
_refine_ls_number_reflns 1394
_refine_ls_number_restraints 0
_refine_ls_restrained_S_all 1.033
_refine_ls_R_factor_all 0.0662
_refine_ls_R_factor_gt 0.0526
_refine_ls_shift/su_max 0.000
_refine_ls_shift/su_mean 0.000
_refine_ls_structure_factor_coef Fsqd
_refine_ls_weighting_details 'calc w=1/[\s^2^(Fo^2^)+(0.0378P)^2^+4.5420P] where P=(Fo^2^+2Fc^2^)/3'
_refine_ls_weighting_scheme calc
_refine_ls_wR_factor_gt 0.1181
_refine_ls_wR_factor_ref 0.1280
_reflns_number_gt 1071
_reflns_number_total 1394
_reflns_threshold_expression >2sigma(I)
_cod_data_source_file ic5030229_si_002.cif
_cod_data_source_block A296
_cod_depositor_comments 'Adding full bibliography for 4342617--4342626.cif.'
_cod_original_cell_volume 1154.1(8)
_cod_original_sg_symbol_H-M Pccn
_cod_database_code 4342622

loop_
_symmetry_equiv_pos_as_xyz
'x, y, z'
'-x+1/2, -y+1/2, z'
'x+1/2, -y, -z+1/2'
'-x, y+1/2, -z+1/2'
'-x, -y, -z'
'x-1/2, y-1/2, -z'
'-x-1/2, y, z-1/2'
'x, -y-1/2, z-1/2'

loop_
_atom_site_label
_atom_site_type_symbol
_atom_site_fract_x
_atom_site_fract_y
_atom_site_fract_z
_atom_site_U_iso_or_equiv
_atom_site_adp_type
_atom_site_occupancy
_atom_site_symmetry_multiplicity
_atom_site_calc_flag
_atom_site_refinement_flags
Cl1 Cl 0.01425(16) -0.02818(15) 0.10896(5) 0.0477(3) Uani 1 1 d .
Cl2 Cl -0.2500 0.2500 0.01068(6) 0.0322(3) Uani 1 2 d S
Cl3 Cl -0.2500 -0.2500 -0.00362(8) 0.0449(4) Uani 1 2 d S
Fe1 Fe 0.0000 0.0000 0.0000 0.0262(2) Uani 1 2 d S
N1 N -0.5058(5) -0.0117(5) 0.09934(17) 0.0435(9) Uani 1 1 d .
H1 H -0.4904 -0.1320 0.0957 0.065 Uiso 1 1 calc R
H1A H -0.4247 0.0460 0.0756 0.065 Uiso 1 1 calc R
H1B H -0.6195 0.0181 0.0877 0.065 Uiso 1 1 calc R
C1 C -0.4781(13) 0.0415(11) 0.1627(3) 0.111(3) Uani 1 1 d .
H1C H -0.3464 0.0601 0.1667 0.133 Uiso 1 1 calc R
H1D H -0.5334 0.1619 0.1662 0.133 Uiso 1 1 calc R
C2 C -0.5247(18) -0.0409(16) 0.2101(4) 0.182(6) Uani 1 1 d .
H2 H -0.4957 -0.1685 0.2059 0.272 Uiso 1 1 calc R
H2A H -0.6547 -0.0268 0.2163 0.272 Uiso 1 1 calc R
H2B H -0.4596 0.0087 0.2447 0.272 Uiso 1 1 calc R

loop_
_atom_site_aniso_label
_atom_site_aniso_U_11
_atom_site_aniso_U_22
_atom_site_aniso_U_33
_atom_site_aniso_U_23
_atom_site_aniso_U_13
_atom_site_aniso_U_12
Cl1 0.0668(7) 0.0486(6) 0.0276(5) 0.0003(4) -0.0004(4) 0.0136(5)
Cl2 0.0315(7) 0.0266(6) 0.0385(6) 0.000 0.000 0.0029(5)
Cl3 0.0291(8) 0.0286(7) 0.0770(10) 0.000 0.000 -0.0074(6)
Fe1 0.0281(4) 0.0241(4) 0.0263(4) 0.0010(2) -0.0010(3) -0.0022(3)
N1 0.053(2) 0.043(2) 0.0345(17) 0.0059(14) 0.0034(15) -0.0053(17)
C1 0.179(9) 0.116(6) 0.037(3) -0.012(3) -0.009(4) -0.049(6)
C2 0.317(19) 0.188(11) 0.039(4) -0.003(5) -0.004(6) -0.055(11)

loop_
_atom_type_symbol
_atom_type_description
_atom_type_scat_dispersion_real
_atom_type_scat_dispersion_imag
_atom_type_scat_source
C C 0.0033 0.0016 'International Tables Vol C Tables 4.2.6.8 and 6.1.1.4'
H H 0.0000 0.0000 'International Tables Vol C Tables 4.2.6.8 and 6.1.1.4'
N N 0.0061 0.0033 'International Tables Vol C Tables 4.2.6.8 and 6.1.1.4'
Cl Cl 0.1484 0.1585 'International Tables Vol C Tables 4.2.6.8 and 6.1.1.4'
Fe Fe 0.3463 0.8444 'International Tables Vol C Tables 4.2.6.8 and 6.1.1.4'

loop_
_geom_angle_atom_site_label_1
_geom_angle_atom_site_label_2
_geom_angle_atom_site_label_3
_geom_angle
_geom_angle_site_symmetry_1
_geom_angle_site_symmetry_3
Fe1 Cl2 Fe1 169.70(6) . 2_455
Fe1 Cl3 Fe1 176.50(7) . 2_445
Cl1 Fe1 Cl1 180.0 5 .
Cl1 Fe1 Cl3 89.98(5) 5 5
Cl1 Fe1 Cl3 90.02(5) . 5
Cl1 Fe1 Cl3 90.02(5) 5 .
Cl1 Fe1 Cl3 89.98(5) . .
Cl3 Fe1 Cl3 180.0 5 .
Cl1 Fe1 Cl2 90.14(4) 5 5
Cl1 Fe1 Cl2 89.86(4) . 5
Cl3 Fe1 Cl2 90.52(3) 5 5
Cl3 Fe1 Cl2 89.48(3) . 5
Cl1 Fe1 Cl2 89.86(4) 5 .
Cl1 Fe1 Cl2 90.14(4) . .
Cl3 Fe1 Cl2 89.48(3) 5 .
Cl3 Fe1 Cl2 90.52(3) . .
Cl2 Fe1 Cl2 180.0 5 .
C2 C1 N1 128.5(8) . .

loop_
_geom_bond_atom_site_label_1
_geom_bond_atom_site_label_2
_geom_bond_distance
_geom_bond_site_symmetry_2
Cl1 Fe1 2.3799(13) .
Cl2 Fe1 2.5865(7) .
Cl2 Fe1 2.5866(7) 2_455
Cl3 Fe1 2.5773(7) .
Cl3 Fe1 2.5773(7) 2_445
Fe1 Cl1 2.3799(13) 5
Fe1 Cl3 2.5773(7) 5
Fe1 Cl2 2.5865(7) 5
N1 C1 1.445(7) .
C1 C2 1.241(11) .

loop_
_geom_torsion_atom_site_label_1
_geom_torsion_atom_site_label_2
_geom_torsion_atom_site_label_3
_geom_torsion_atom_site_label_4
_geom_torsion
_geom_torsion_site_symmetry_1
_geom_torsion_site_symmetry_4
Fe1 Cl3 Fe1 Cl1 -174.73(3) 2_445 5
Fe1 Cl3 Fe1 Cl1 5.27(3) 2_445 .
Fe1 Cl3 Fe1 Cl3 -25.010(7) 2_445 5
Fe1 Cl3 Fe1 Cl2 95.14(3) 2_445 5
Fe1 Cl3 Fe1 Cl2 -84.86(3) 2_445 .
Fe1 Cl2 Fe1 Cl1 1.73(3) 2_455 5
Fe1 Cl2 Fe1 Cl1 -178.27(3) 2_455 .
Fe1 Cl2 Fe1 Cl3 91.71(4) 2_455 5
Fe1 Cl2 Fe1 Cl3 -88.29(4) 2_455 .
Fe1 Cl2 Fe1 Cl2 -170.874(4) 2_455 5
